data_7710396
loop_
_publ_author_name
'Alberto, Roger'
'Csucker, Joshua'
'Jo, Da Kyung'
'Nadeem, Qaisar'
'Blacque, Olivier'
'Fox, Thomas'
'Braband, Henrik'

_publ_section_title
;
 An Isoindoline Bridged [M(\h6-arene)2]+ (M = Re, 99mTc) ansa-Arenophane
 and its Dinuclear Macrocycles with Axial Chirality
;
_journal_name_full 'Dalton Transactions'
_journal_paper_doi 10.1039/D2DT00743F
_journal_year 2022
_chemical_formula_moiety 'C40 H32 N4 Re2, 2(C2 F3 O2), 2(H2 O)'
_chemical_formula_sum 'C44 H36 F6 N4 O6 Re2'
_chemical_formula_weight 1203.17
_space_group_crystal_system monoclinic
_space_group_IT_number 14
_space_group_name_Hall '-P 2ybc'
_space_group_name_H-M_alt 'P 1 21/c 1'
_atom_sites_solution_hydrogens mixed
_atom_sites_solution_primary dual
_audit_creation_date 2021-11-02
_audit_creation_method
;
Olex2 1.5
(compiled 2021.10.07 svn.r9718050b for OlexSys, GUI svn.r6410)
;
_audit_update_record
;
2022-01-18 deposited with the CCDC.	2022-05-31 downloaded from the CCDC.
;
_cell_angle_alpha 90
_cell_angle_beta 101.432(1)
_cell_angle_gamma 90
_cell_formula_units_Z 4
_cell_length_a 20.9702(2)
_cell_length_b 11.4817(1)
_cell_length_c 16.7301(1)
_cell_measurement_reflns_used 29602
_cell_measurement_temperature 160(1)
_cell_measurement_theta_max 79.0020
_cell_measurement_theta_min 2.6730
_cell_volume 3948.25(6)
_computing_cell_refinement 'CrysAlisPro 1.171.41.113a (Rigaku OD, 2021)'
_computing_data_collection 'CrysAlisPro 1.171.41.113a'
_computing_data_reduction 'CrysAlisPro 1.171.41.113a'
_computing_molecular_graphics 'Olex2 1.5 (Dolomanov et al., 2009)'
_computing_publication_material 'Olex2 1.5'
_computing_structure_refinement 'SHELXL 2018/3 (Sheldrick, 2015b)'
_computing_structure_solution 'SHELXT (Sheldrick, 2015a)'
_diffrn_ambient_environment N~2~
_diffrn_ambient_temperature 160(1)
_diffrn_detector 'Hybrid Pixel Array Detector'
_diffrn_detector_area_resol_mean 5.8140
_diffrn_detector_type 'Pilatus 200K'
_diffrn_measured_fraction_theta_full 0.999
_diffrn_measured_fraction_theta_max 0.997
_diffrn_measurement_details
;
List of Runs (angles in degrees, time in seconds):

  # Type    Start    End  Width  t~exp~   \w     \q     \k     \f   Frames
#--------------------------------------------------------------------------
  1  \w   -108.00 -28.00   0.50    1.41    --  -52.02 156.00 178.00  160
  2  \w   -128.00 -76.00   0.50    1.41    --  -52.02-119.00 -62.00  104
  3  \w    -84.00  -8.00   0.50    1.41    --  -52.02 119.00  22.00  152
  4  \w   -126.00 -51.00   0.50    1.41    --  -52.02-156.00 142.00  150
  5  \w     60.00  85.00   0.50    1.41    --   52.02-156.00 142.00   50
  6  \w     39.00  64.00   0.50    1.41    --   52.02-119.00 -62.00   50
  7  \w   -107.00 -31.00   0.50    3.00    --  -86.25 156.00 178.00  152
  8  \w     74.00 128.00   0.50    3.00    --  107.75 156.00 178.00  108
  9  \w     58.00  98.00   0.50    3.00    --  107.75-119.00 -62.00   80
 10  \w     92.00 117.00   0.50    3.00    --  107.75-156.00 142.00   50
 11  \w   -124.00 -75.00   0.50    1.41    --  -52.02-125.00 120.00   98
 12  \w    -98.00 -72.00   0.50    1.41    --  -52.02 -54.00-177.59   52
 13  \w   -125.00 -30.00   0.50    1.41    --  -52.02 -77.00-120.00  190
 14  \w   -126.00 -74.00   0.50    1.41    --  -52.02-125.00  60.00  104
 15  \w     32.00  99.00   0.50    3.00    --  107.75 -94.00 -30.00  134
 16  \w     41.00 106.00   0.50    3.00    --  107.75 -94.00  60.00  130
 17  \w     59.00 117.00   0.50    3.00    --  107.75 -45.00 -90.00  116
 18  \w     32.00 102.00   0.50    3.00    --  107.75-111.00 -60.00  140
 19  \w     93.00 177.00   0.50    3.00    --  107.75  61.00  90.00  168
 20  \w     43.00  77.00   0.50    3.00    --  107.75-111.00  30.00   68
 21  \w     82.00 109.00   0.50    3.00    --  107.75-111.00  30.00   54
 22  \w    142.00 178.00   0.50    3.00    --  107.75  45.00 -60.00   72
 23  \w     47.00 109.00   0.50    3.00    --  107.75-111.00 -30.00  124
 24  \w     35.00  93.00   0.50    3.00    --  107.75 -94.00-180.00  116
 25  \w     95.00 121.00   0.50    3.00    --  107.75  45.00 -60.00   52
 26  \w     40.00  67.00   0.50    3.00    --  107.75-111.00-180.00   54
 27  \w     43.00 106.00   0.50    3.00    --  107.75 -15.00  30.00  126
 28  \w     40.00 102.50   0.50    3.00    --  107.75 -94.00  30.00  125
;
_diffrn_measurement_device 'four-circle diffractometer'
_diffrn_measurement_device_type 'XtaLAB Synergy, Dualflex, Pilatus 200K'
_diffrn_measurement_method '\w scans'
_diffrn_orient_matrix_type 'CrysAlisPro convention (1999,Acta A55,543-557)'
_diffrn_orient_matrix_UB_11 0.0198822000
_diffrn_orient_matrix_UB_12 -0.1253115000
_diffrn_orient_matrix_UB_13 -0.0176132000
_diffrn_orient_matrix_UB_21 0.0308533000
_diffrn_orient_matrix_UB_22 0.0452937000
_diffrn_orient_matrix_UB_23 -0.0703052000
_diffrn_orient_matrix_UB_31 0.0654277000
_diffrn_orient_matrix_UB_32 0.0164657000
_diffrn_orient_matrix_UB_33 0.0594452000
_diffrn_radiation_monochromator mirror
_diffrn_radiation_probe x-ray
_diffrn_radiation_type 'Cu K\a'
_diffrn_radiation_wavelength 1.54184
_diffrn_reflns_av_R_equivalents 0.0272
_diffrn_reflns_av_unetI/netI 0.0202
_diffrn_reflns_Laue_measured_fraction_full 0.999
_diffrn_reflns_Laue_measured_fraction_max 0.997
_diffrn_reflns_limit_h_max 26
_diffrn_reflns_limit_h_min -25
_diffrn_reflns_limit_k_max 14
_diffrn_reflns_limit_k_min -13
_diffrn_reflns_limit_l_max 20
_diffrn_reflns_limit_l_min -20
_diffrn_reflns_number 41009
_diffrn_reflns_point_group_measured_fraction_full 0.999
_diffrn_reflns_point_group_measured_fraction_max 0.997
_diffrn_reflns_theta_full 67.684
_diffrn_reflns_theta_max 74.472
_diffrn_reflns_theta_min 4.302
_diffrn_source 'micro-focus sealed X-ray tube'
_diffrn_source_type 'PhotonJet (Cu) X-ray Source'
_exptl_absorpt_coefficient_mu 12.551
_exptl_absorpt_correction_T_max 0.782
_exptl_absorpt_correction_T_min 0.502
_exptl_absorpt_correction_type analytical
_exptl_absorpt_process_details
;
CrysAlisPro 1.171.41.113a (Rigaku Oxford Diffraction, 2021)
Analytical numeric absorption correction using a multifaceted crystal
model based on expressions derived by R.C. Clark & J.S. Reid.
(Clark, R. C. & Reid, J. S. (1995). Acta Cryst. A51, 887-897)
Empirical absorption correction using spherical harmonics,
implemented in SCALE3 ABSPACK scaling algorithm.
;
_exptl_crystal_colour yellow
_exptl_crystal_density_diffrn 2.024
_exptl_crystal_description plate
_exptl_crystal_F_000 2320
_exptl_crystal_size_max 0.09
_exptl_crystal_size_mid 0.05
_exptl_crystal_size_min 0.02
_refine_diff_density_max 1.443
_refine_diff_density_min -1.274
_refine_diff_density_rms 0.096
_refine_ls_extinction_method none
_refine_ls_goodness_of_fit_ref 1.018
_refine_ls_hydrogen_treatment constr
_refine_ls_matrix_type full
_refine_ls_number_parameters 620
_refine_ls_number_reflns 8059
_refine_ls_number_restraints 426
_refine_ls_restrained_S_all 1.090
_refine_ls_R_factor_all 0.0263
_refine_ls_R_factor_gt 0.0240
_refine_ls_shift/su_max 0.004
_refine_ls_shift/su_mean 0.000
_refine_ls_structure_factor_coef Fsqd
_refine_ls_weighting_details 'w=1/[\s^2^(Fo^2^)+(0.0285P)^2^+9.2198P] where P=(Fo^2^+2Fc^2^)/3'
_refine_ls_weighting_scheme calc
_refine_ls_wR_factor_gt 0.0587
_refine_ls_wR_factor_ref 0.0597
_reflns_Friedel_coverage 0.000
_reflns_number_gt 7555
_reflns_number_total 8059
_reflns_threshold_expression 'I > 2\s(I)'
_cod_data_source_file d2dt00743f2.cif
_cod_data_source_block '[6b][TFA]2(H2O)2'
_cod_database_code 7710396
_shelx_space_group_comment
;
The symmetry employed for this shelxl refinement is uniquely defined
by the following loop, which should always be used as a source of
symmetry information in preference to the above space-group names.
They are only intended as comments.
;
_shelx_estimated_absorpt_t_max 0.787
_shelx_estimated_absorpt_t_min 0.398
_olex2_refinement_description
;
1. Fixed Uiso
 At 1.2 times of:
  All C(H) groups, All C(H,H) groups
 At 1.5 times of:
  All O(H,H) groups
2. Restrained distances
 C43-C44A = C44B-C43
 1.54 with sigma of 0.01
 F6B-F5B = F4B-F5B = F6B-F4B
 2.13 with sigma of 0.01
 F6A-F5A = F5A-F4A = F4A-F6A
 2.13 with sigma of 0.01
 O3A-C44A \\sim O3B-C44B \\sim O4A-C44A \\sim O4B-C44B
 with sigma of 0.005
 C43-C44A \\sim C44B-C43
 with sigma of 0.005
 F5B-C43 \\sim F5A-C43 \\sim F6B-C43 \\sim F6A-C43 \\sim F4B-C43 \\sim F4A-C43
 with sigma of 0.005
3. Uiso/Uaniso restraints and constraints
C43 \\sim F4A \\sim F5A \\sim F6A \\sim O3A \\sim O4A \\sim C44A \\sim F4B
\\sim F5B \\sim F6B \\sim O3B \\sim O4B \\sim C44B: within 3A with sigma of
0.01 and sigma for terminal atoms of 0.02 within 3A
O1 \\sim O2 \\sim C42: within 3A with sigma of 0.01 and sigma for terminal
atoms of 0.02 within 3A
4. Others
 Sof(F4B)=Sof(F5B)=Sof(F6B)=Sof(O3B)=Sof(O4B)=Sof(C44B)=1-FVAR(1)
 Sof(F4A)=Sof(F5A)=Sof(F6A)=Sof(O3A)=Sof(O4A)=Sof(C44A)=FVAR(1)
5.a Free rotating group:
 O5(H5A,H5B), O6(H6A,H6B)
5.b Secondary CH2 refined with riding coordinates:
 C20(H20A,H20B), C40(H40A,H40B)
5.c Aromatic/amide H refined with riding coordinates:
 C2(H2), C3(H3), C4(H4), C5(H5), C6(H6), C8(H8), C9(H9), C10(H10), C11(H11),
 C12(H12), C15(H15), C16(H16), C17(H17), C18(H18), C22(H22), C23(H23), C24(H24),
  C25(H25), C26(H26), C28(H28), C29(H29), C30(H30), C31(H31), C32(H32),
 C35(H35), C36(H36), C37(H37), C38(H38)
;

loop_
_space_group_symop_operation_xyz
'x, y, z'
'-x, y+1/2, -z+1/2'
'-x, -y, -z'
'x, -y-1/2, z-1/2'

loop_
_atom_site_label
_atom_site_type_symbol
_atom_site_fract_x
_atom_site_fract_y
_atom_site_fract_z
_atom_site_U_iso_or_equiv
_atom_site_adp_type
_atom_site_occupancy
_atom_site_site_symmetry_order
_atom_site_calc_flag
_atom_site_refinement_flags_posn
_atom_site_refinement_flags_adp
_atom_site_refinement_flags_occupancy
_atom_site_disorder_assembly
_atom_site_disorder_group
Re1 Re 0.11471(2) 0.75920(2) 0.26410(2) 0.02218(5) Uani 1 1 d . . . . .
Re2 Re 0.40163(2) 0.66926(2) 0.18593(2) 0.02605(5) Uani 1 1 d . . . . .
N1 N 0.19097(14) 0.6933(3) 0.11235(17) 0.0282(6) Uani 1 1 d . . . . .
N2 N 0.26774(13) 0.6076(2) 0.04687(16) 0.0253(5) Uani 1 1 d . . . . .
N3 N 0.30988(15) 0.6569(3) 0.32550(19) 0.0361(7) Uani 1 1 d . . . . .
N4 N 0.23458(13) 0.6463(3) 0.41128(16) 0.0267(6) Uani 1 1 d . . . . .
C1 C 0.13341(16) 0.6860(3) 0.14333(19) 0.0257(7) Uani 1 1 d . . . . .
C2 C 0.12386(17) 0.5946(3) 0.1980(2) 0.0281(7) Uani 1 1 d . . . . .
H2 H 0.156401 0.536804 0.213351 0.034 Uiso 1 1 calc R U . . .
C3 C 0.06539(18) 0.5904(3) 0.2294(2) 0.0333(8) Uani 1 1 d . . . . .
H3 H 0.057659 0.527625 0.263183 0.040 Uiso 1 1 calc R U . . .
C4 C 0.01914(17) 0.6806(3) 0.2097(2) 0.0349(8) Uani 1 1 d . . . . .
H4 H -0.020330 0.677470 0.229368 0.042 Uiso 1 1 calc R U . . .
C5 C 0.03125(17) 0.7757(4) 0.1609(2) 0.0349(8) Uani 1 1 d . . . . .
H5 H 0.000920 0.837922 0.150259 0.042 Uiso 1 1 calc R U . . .
C6 C 0.08834(17) 0.7783(3) 0.12784(19) 0.0296(7) Uani 1 1 d . . . . .
H6 H 0.096297 0.842270 0.095191 0.036 Uiso 1 1 calc R U . . .
C7 C 0.19380(16) 0.7391(3) 0.38034(19) 0.0252(7) Uani 1 1 d . . . . .
C8 C 0.13074(17) 0.7452(3) 0.3997(2) 0.0284(7) Uani 1 1 d . . . . .
H8 H 0.116660 0.684850 0.430974 0.034 Uiso 1 1 calc R U . . .
C9 C 0.08867(17) 0.8401(3) 0.3728(2) 0.0322(8) Uani 1 1 d . . . . .
H9 H 0.046708 0.843174 0.386078 0.039 Uiso 1 1 calc R U . . .
C10 C 0.10941(18) 0.9306(3) 0.3260(2) 0.0349(8) Uani 1 1 d . . . . .
H10 H 0.082276 0.996225 0.309952 0.042 Uiso 1 1 calc R U . . .
C11 C 0.17046(17) 0.9224(3) 0.3036(2) 0.0323(7) Uani 1 1 d . . . . .
H11 H 0.183906 0.982076 0.271320 0.039 Uiso 1 1 calc R U . . .
C12 C 0.21230(16) 0.8264(3) 0.3285(2) 0.0271(7) Uani 1 1 d . . . . .
H12 H 0.252472 0.820215 0.310698 0.033 Uiso 1 1 calc R U . . .
C13 C 0.20725(15) 0.6097(3) 0.06979(18) 0.0237(6) Uani 1 1 d . . . . .
C14 C 0.17163(16) 0.5050(3) 0.03265(18) 0.0246(6) Uani 1 1 d . . . . .
C15 C 0.10741(16) 0.4707(3) 0.02801(19) 0.0282(7) Uani 1 1 d . . . . .
H15 H 0.078553 0.516153 0.052340 0.034 Uiso 1 1 calc R U . . .
C16 C 0.08652(17) 0.3684(3) -0.0130(2) 0.0324(8) Uani 1 1 d . . . . .
H16 H 0.042805 0.343503 -0.016877 0.039 Uiso 1 1 calc R U . . .
C17 C 0.12920(19) 0.3013(3) -0.0488(2) 0.0358(8) Uani 1 1 d . . . . .
H17 H 0.114460 0.230147 -0.075134 0.043 Uiso 1 1 calc R U . . .
C18 C 0.19268(19) 0.3374(3) -0.0462(2) 0.0334(8) Uani 1 1 d . . . . .
H18 H 0.221460 0.293131 -0.071414 0.040 Uiso 1 1 calc R U . . .
C19 C 0.21287(16) 0.4406(3) -0.00542(19) 0.0268(7) Uani 1 1 d . . . . .
C20 C 0.27715(17) 0.5007(3) 0.0026(2) 0.0293(7) Uani 1 1 d . . . . .
H20A H 0.312723 0.452659 0.033927 0.035 Uiso 1 1 calc R U . . .
H20B H 0.287025 0.518603 -0.051534 0.035 Uiso 1 1 calc R U . . .
C21 C 0.32072(16) 0.6832(3) 0.07276(19) 0.0257(7) Uani 1 1 d . . . . .
C22 C 0.38079(17) 0.6577(3) 0.0489(2) 0.0311(7) Uani 1 1 d . . . . .
H22 H 0.383736 0.592222 0.015185 0.037 Uiso 1 1 calc R U . . .
C23 C 0.43598(18) 0.7287(4) 0.0749(2) 0.0354(8) Uani 1 1 d . . . . .
H23 H 0.475922 0.709599 0.059438 0.043 Uiso 1 1 calc R U . . .
C24 C 0.43222(18) 0.8277(3) 0.1237(2) 0.0356(8) Uani 1 1 d . . . . .
H24 H 0.468780 0.877551 0.138744 0.043 Uiso 1 1 calc R U . . .
C25 C 0.37365(18) 0.8520(3) 0.1500(2) 0.0326(7) Uani 1 1 d . . . . .
H25 H 0.371168 0.918038 0.183443 0.039 Uiso 1 1 calc R U . . .
C26 C 0.31846(16) 0.7790(3) 0.1269(2) 0.0262(7) Uani 1 1 d . . . . .
H26 H 0.280091 0.793698 0.147423 0.031 Uiso 1 1 calc R U . . .
C27 C 0.36687(17) 0.6183(3) 0.3021(2) 0.0329(8) Uani 1 1 d . . . . .
C28 C 0.36588(18) 0.5196(3) 0.2501(2) 0.0355(8) Uani 1 1 d . . . . .
H28 H 0.326728 0.476929 0.233055 0.043 Uiso 1 1 calc R U . . .
C29 C 0.4232(2) 0.4853(4) 0.2241(2) 0.0403(9) Uani 1 1 d . . . . .
H29 H 0.422727 0.417890 0.191044 0.048 Uiso 1 1 calc R U . . .
C30 C 0.48107(18) 0.5504(4) 0.2467(3) 0.0444(10) Uani 1 1 d . . . . .
H30 H 0.519679 0.526030 0.229920 0.053 Uiso 1 1 calc R U . . .
C31 C 0.48125(18) 0.6519(4) 0.2944(2) 0.0439(10) Uani 1 1 d . . . . .
H31 H 0.519701 0.697400 0.308193 0.053 Uiso 1 1 calc R U . . .
C32 C 0.42390(18) 0.6865(4) 0.3221(2) 0.0386(9) Uani 1 1 d . . . . .
H32 H 0.424081 0.755124 0.353869 0.046 Uiso 1 1 calc R U . . .
C33 C 0.29176(16) 0.6122(3) 0.38747(19) 0.0276(7) Uani 1 1 d . . . . .
C34 C 0.31990(17) 0.5189(3) 0.44507(19) 0.0293(7) Uani 1 1 d . . . . .
C35 C 0.38017(18) 0.4626(3) 0.4551(2) 0.0355(8) Uani 1 1 d . . . . .
H35 H 0.410801 0.482711 0.422457 0.043 Uiso 1 1 calc R U . . .
C36 C 0.3938(2) 0.3762(4) 0.5145(2) 0.0429(9) Uani 1 1 d . . . . .
H36 H 0.434427 0.336950 0.523014 0.051 Uiso 1 1 calc R U . . .
C37 C 0.3484(2) 0.3469(4) 0.5611(2) 0.0432(9) Uani 1 1 d . . . . .
H37 H 0.358350 0.286469 0.600393 0.052 Uiso 1 1 calc R U . . .
C38 C 0.2888(2) 0.4038(4) 0.5520(2) 0.0393(8) Uani 1 1 d . . . . .
H38 H 0.258076 0.383509 0.584488 0.047 Uiso 1 1 calc R U . . .
C39 C 0.27584(17) 0.4915(3) 0.4934(2) 0.0303(7) Uani 1 1 d . . . . .
C40 C 0.21713(17) 0.5672(3) 0.4729(2) 0.0300(7) Uani 1 1 d . . . . .
H40A H 0.177831 0.521119 0.450129 0.036 Uiso 1 1 calc R U . . .
H40B H 0.209620 0.610694 0.521292 0.036 Uiso 1 1 calc R U . . .
F1 F 0.09746(15) 0.3252(2) 0.19049(18) 0.0584(7) Uani 1 1 d . . . . .
F2 F 0.18708(13) 0.2709(3) 0.15975(16) 0.0547(6) Uani 1 1 d . . . . .
F3 F 0.15104(17) 0.1879(2) 0.25736(15) 0.0631(8) Uani 1 1 d . . . . .
O1 O 0.12865(18) 0.0730(3) 0.0915(2) 0.0606(9) Uani 1 1 d . U . . .
O2 O 0.0360(2) 0.1482(5) 0.1155(3) 0.0965(16) Uani 1 1 d . U . . .
C41 C 0.1332(2) 0.2309(3) 0.1821(2) 0.0389(9) Uani 1 1 d . . . . .
C42 C 0.0961(2) 0.1390(4) 0.1237(3) 0.0471(10) Uani 1 1 d . U . . .
O5 O 0.5179(2) 0.8737(3) 0.4226(2) 0.0658(9) Uani 1 1 d G . . . .
H5A H 0.539631 0.893651 0.470418 0.099 Uiso 1 1 d G U . . .
H5B H 0.488228 0.927240 0.410342 0.099 Uiso 1 1 d G U . . .
O6 O 0.06058(14) 0.4876(3) 0.43106(18) 0.0470(7) Uani 1 1 d G . . . .
H6A H 0.025891 0.530946 0.422835 0.071 Uiso 1 1 d G U . . .
H6B H 0.069576 0.476492 0.483568 0.071 Uiso 1 1 d G U . . .
C43 C 0.3506(2) 1.1581(4) 0.3158(2) 0.0674(13) Uani 1 1 d D U . . .
F4A F 0.3128(4) 1.2401(7) 0.3423(6) 0.078(2) Uani 0.527(6) 1 d D U P A 1
F5A F 0.3811(4) 1.2170(7) 0.2650(5) 0.092(2) Uani 0.527(6) 1 d D U P A 1
F6A F 0.3044(3) 1.0988(7) 0.2581(4) 0.099(2) Uani 0.527(6) 1 d D U P A 1
O3A O 0.4022(5) 1.1077(9) 0.4382(5) 0.079(2) Uani 0.527(6) 1 d D U P A 1
O4A O 0.4025(5) 0.9747(7) 0.3470(5) 0.081(2) Uani 0.527(6) 1 d D U P A 1
C44A C 0.3849(9) 1.0661(8) 0.3710(5) 0.058(2) Uani 0.527(6) 1 d D U P A 1
F4B F 0.3078(5) 1.2118(9) 0.3548(7) 0.081(2) Uani 0.473(6) 1 d D U P A 2
F5B F 0.4009(3) 1.2403(6) 0.3265(5) 0.086(2) Uani 0.473(6) 1 d D U P A 2
F6B F 0.3290(5) 1.1734(10) 0.2352(3) 0.118(3) Uani 0.473(6) 1 d D U P A 2
O3B O 0.4186(4) 1.0534(9) 0.4204(5) 0.066(2) Uani 0.473(6) 1 d D U P A 2
O4B O 0.3475(5) 0.9738(8) 0.3184(6) 0.084(2) Uani 0.473(6) 1 d D U P A 2
C44B C 0.3795(8) 1.0500(6) 0.3572(8) 0.062(2) Uani 0.473(6) 1 d D U P A 2

loop_
_atom_site_aniso_label
_atom_site_aniso_U_11
_atom_site_aniso_U_22
_atom_site_aniso_U_33
_atom_site_aniso_U_23
_atom_site_aniso_U_13
_atom_site_aniso_U_12
Re1 0.02180(7) 0.02219(8) 0.02131(8) -0.00382(5) 0.00128(5) 0.00032(5)
Re2 0.02208(8) 0.02981(9) 0.02564(8) 0.00269(6) 0.00323(5) -0.00005(5)
N1 0.0292(14) 0.0293(15) 0.0268(13) -0.0028(12) 0.0069(11) -0.0034(12)
N2 0.0246(13) 0.0265(14) 0.0245(13) -0.0036(11) 0.0040(10) -0.0022(11)
N3 0.0325(15) 0.0448(19) 0.0319(15) 0.0110(14) 0.0083(12) 0.0098(13)
N4 0.0282(13) 0.0297(14) 0.0218(13) 0.0026(11) 0.0042(10) 0.0023(11)
C1 0.0276(15) 0.0279(16) 0.0204(14) -0.0069(12) 0.0018(12) -0.0040(13)
C2 0.0349(17) 0.0205(15) 0.0282(16) -0.0078(13) 0.0047(13) -0.0026(13)
C3 0.0402(19) 0.0307(18) 0.0312(17) -0.0121(15) 0.0120(15) -0.0158(15)
C4 0.0226(15) 0.047(2) 0.0352(18) -0.0156(16) 0.0047(13) -0.0121(15)
C5 0.0249(16) 0.046(2) 0.0289(17) -0.0070(16) -0.0057(13) 0.0018(15)
C6 0.0325(17) 0.0349(18) 0.0191(15) 0.0003(13) -0.0005(13) -0.0012(14)
C7 0.0271(15) 0.0278(17) 0.0184(14) -0.0050(12) -0.0013(12) 0.0006(13)
C8 0.0318(17) 0.0346(19) 0.0182(15) -0.0047(13) 0.0033(13) 0.0011(14)
C9 0.0310(17) 0.041(2) 0.0246(16) -0.0143(14) 0.0048(13) 0.0059(15)
C10 0.0378(18) 0.0239(17) 0.0390(19) -0.0117(15) -0.0025(15) 0.0080(14)
C11 0.0347(17) 0.0193(16) 0.0384(18) -0.0061(14) -0.0036(14) -0.0010(13)
C12 0.0256(15) 0.0248(16) 0.0276(16) -0.0041(13) -0.0031(12) -0.0014(13)
C13 0.0264(15) 0.0258(16) 0.0178(14) 0.0017(12) 0.0018(11) -0.0010(12)
C14 0.0297(15) 0.0255(16) 0.0167(14) 0.0013(12) 0.0003(12) -0.0020(13)
C15 0.0329(16) 0.0325(18) 0.0183(14) 0.0002(13) 0.0032(12) -0.0032(14)
C16 0.0340(17) 0.0366(19) 0.0238(16) -0.0002(14) -0.0011(13) -0.0105(15)
C17 0.048(2) 0.0300(18) 0.0265(17) -0.0036(14) -0.0002(15) -0.0101(16)
C18 0.043(2) 0.0306(18) 0.0246(16) -0.0038(14) 0.0025(14) -0.0007(15)
C19 0.0325(16) 0.0259(16) 0.0202(14) -0.0001(12) 0.0010(12) -0.0006(13)
C20 0.0321(17) 0.0294(17) 0.0269(16) -0.0051(13) 0.0065(13) -0.0007(14)
C21 0.0275(15) 0.0284(17) 0.0197(14) 0.0036(12) 0.0014(12) -0.0030(13)
C22 0.0337(17) 0.0350(19) 0.0263(16) -0.0017(14) 0.0102(14) -0.0023(15)
C23 0.0342(18) 0.044(2) 0.0300(18) 0.0041(16) 0.0117(14) -0.0067(16)
C24 0.0356(18) 0.0327(19) 0.0371(19) 0.0039(15) 0.0039(15) -0.0118(15)
C25 0.0368(18) 0.0261(17) 0.0317(17) 0.0015(14) -0.0011(14) -0.0054(14)
C26 0.0285(16) 0.0236(16) 0.0247(15) 0.0029(13) 0.0012(12) -0.0005(13)
C27 0.0305(17) 0.042(2) 0.0261(16) 0.0116(15) 0.0056(13) 0.0099(15)
C28 0.0350(18) 0.0341(19) 0.0379(19) 0.0109(16) 0.0085(15) 0.0045(15)
C29 0.047(2) 0.035(2) 0.041(2) 0.0129(17) 0.0147(17) 0.0159(17)
C30 0.0313(18) 0.060(3) 0.043(2) 0.019(2) 0.0116(16) 0.0170(18)
C31 0.0245(17) 0.072(3) 0.0314(19) 0.0131(19) -0.0044(14) 0.0023(18)
C32 0.0347(19) 0.054(2) 0.0246(17) 0.0028(16) 0.0002(14) 0.0031(17)
C33 0.0272(15) 0.0301(17) 0.0231(15) -0.0006(13) -0.0005(12) 0.0016(13)
C34 0.0349(17) 0.0297(17) 0.0200(15) -0.0004(13) -0.0021(13) 0.0018(14)
C35 0.0388(19) 0.038(2) 0.0272(17) 0.0022(15) 0.0012(14) 0.0099(16)
C36 0.051(2) 0.042(2) 0.0316(19) 0.0023(16) -0.0015(17) 0.0159(19)
C37 0.061(3) 0.034(2) 0.0304(19) 0.0082(16) -0.0008(18) 0.0080(18)
C38 0.049(2) 0.036(2) 0.0311(18) 0.0060(16) 0.0035(16) -0.0014(17)
C39 0.0342(17) 0.0296(17) 0.0239(15) -0.0007(13) -0.0018(13) -0.0012(14)
C40 0.0325(17) 0.0325(18) 0.0242(15) 0.0025(13) 0.0037(13) -0.0023(14)
F1 0.0760(18) 0.0337(13) 0.0692(17) -0.0011(12) 0.0233(15) 0.0065(12)
F2 0.0496(14) 0.0629(17) 0.0521(15) 0.0016(13) 0.0112(12) -0.0138(12)
F3 0.105(2) 0.0489(15) 0.0315(12) 0.0090(11) 0.0046(13) -0.0027(15)
O1 0.072(2) 0.0457(18) 0.066(2) -0.0136(16) 0.0187(17) 0.0041(16)
O2 0.061(2) 0.111(4) 0.127(4) -0.063(3) 0.043(2) -0.036(2)
C41 0.051(2) 0.033(2) 0.0339(19) 0.0061(15) 0.0118(17) -0.0017(17)
C42 0.060(3) 0.046(2) 0.040(2) -0.0053(18) 0.0223(19) -0.014(2)
O5 0.080(3) 0.057(2) 0.061(2) 0.0050(17) 0.0159(19) -0.0053(19)
O6 0.0420(15) 0.0520(18) 0.0471(16) 0.0077(14) 0.0090(13) 0.0026(13)
C43 0.069(3) 0.088(3) 0.054(2) 0.007(2) 0.032(2) 0.021(3)
F4A 0.070(4) 0.077(5) 0.096(5) 0.009(4) 0.035(3) 0.011(3)
F5A 0.098(4) 0.106(5) 0.086(4) 0.054(4) 0.052(4) 0.025(4)
F6A 0.096(4) 0.123(5) 0.069(4) 0.005(4) -0.005(3) 0.003(4)
O3A 0.077(4) 0.088(5) 0.067(4) 0.001(4) 0.001(4) 0.007(4)
O4A 0.096(5) 0.063(4) 0.085(5) 0.000(4) 0.022(4) 0.025(4)
C44A 0.063(4) 0.064(4) 0.059(4) 0.000(4) 0.042(4) 0.006(4)
F4B 0.080(4) 0.075(4) 0.100(5) 0.017(4) 0.050(4) 0.032(4)
F5B 0.098(4) 0.072(4) 0.104(5) 0.040(4) 0.054(4) 0.022(3)
F6B 0.147(6) 0.133(6) 0.074(4) 0.026(4) 0.019(5) 0.008(5)
O3B 0.066(4) 0.067(5) 0.063(4) 0.016(4) 0.007(4) 0.015(4)
O4B 0.095(5) 0.071(4) 0.086(5) -0.021(4) 0.017(4) -0.024(4)
C44B 0.066(4) 0.074(4) 0.056(4) 0.009(4) 0.038(4) 0.006(4)

loop_
_atom_type_symbol
_atom_type_description
_atom_type_scat_dispersion_real
_atom_type_scat_dispersion_imag
_atom_type_scat_source
C C 0.0181 0.0091 'International Tables Vol C Tables 4.2.6.8 and 6.1.1.4'
H H 0.0000 0.0000 'International Tables Vol C Tables 4.2.6.8 and 6.1.1.4'
F F 0.0727 0.0534 'International Tables Vol C Tables 4.2.6.8 and 6.1.1.4'
N N 0.0311 0.0180 'International Tables Vol C Tables 4.2.6.8 and 6.1.1.4'
O O 0.0492 0.0322 'International Tables Vol C Tables 4.2.6.8 and 6.1.1.4'
Re Re -5.2083 5.8923 'International Tables Vol C Tables 4.2.6.8 and 6.1.1.4'

loop_
_exptl_crystal_face_index_h
_exptl_crystal_face_index_k
_exptl_crystal_face_index_l
_exptl_crystal_face_perp_dist
5 -1 1 0.0111
-5 1 -1 0.0111
-3 5 4 0.0202
3 -5 -4 0.0202
-5 3 5 0.0247
1 0 0 0.0183
-2 1 5 0.0291
0 -2 5 0.0391
0 2 -5 0.0327
5 2 -1 0.0249
-5 -2 1 0.0445
0 -5 -1 0.0261

loop_
_geom_angle_atom_site_label_1
_geom_angle_atom_site_label_2
_geom_angle_atom_site_label_3
_geom_angle
_geom_angle_site_symmetry_1
_geom_angle_site_symmetry_3
_geom_angle_publ_flag
C1 Re1 C7 119.13(12) . . ?
C2 Re1 C1 36.97(12) . . ?
C2 Re1 C3 37.53(13) . . ?
C2 Re1 C4 67.02(13) . . ?
C2 Re1 C6 66.75(13) . . ?
C2 Re1 C7 102.51(12) . . ?
C2 Re1 C8 115.78(13) . . ?
C2 Re1 C10 176.41(14) . . ?
C2 Re1 C11 140.29(13) . . ?
C2 Re1 C12 111.74(12) . . ?
C3 Re1 C1 66.51(12) . . ?
C3 Re1 C4 37.08(14) . . ?
C3 Re1 C6 79.12(13) . . ?
C3 Re1 C7 110.71(13) . . ?
C3 Re1 C8 99.88(13) . . ?
C3 Re1 C10 145.71(14) . . ?
C3 Re1 C11 176.00(14) . . ?
C3 Re1 C12 139.18(13) . . ?
C4 Re1 C1 77.77(12) . . ?
C4 Re1 C6 66.64(13) . . ?
C4 Re1 C7 138.16(14) . . ?
C4 Re1 C8 109.20(14) . . ?
C4 Re1 C10 115.06(14) . . ?
C4 Re1 C11 146.84(14) . . ?
C4 Re1 C12 174.68(13) . . ?
C5 Re1 C1 65.79(13) . . ?
C5 Re1 C2 79.42(14) . . ?
C5 Re1 C3 67.31(15) . . ?
C5 Re1 C4 37.27(15) . . ?
C5 Re1 C6 37.01(13) . . ?
C5 Re1 C7 173.95(13) . . ?
C5 Re1 C8 137.46(14) . . ?
C5 Re1 C10 100.50(14) . . ?
C5 Re1 C11 116.48(14) . . ?
C5 Re1 C12 148.05(14) . . ?
C6 Re1 C1 36.14(12) . . ?
C6 Re1 C7 149.01(13) . . ?
C6 Re1 C12 117.99(13) . . ?
C8 Re1 C1 148.38(12) . . ?
C8 Re1 C6 174.32(13) . . ?
C8 Re1 C7 36.55(12) . . ?
C8 Re1 C10 66.69(13) . . ?
C8 Re1 C11 78.19(14) . . ?
C8 Re1 C12 66.37(13) . . ?
C9 Re1 C1 174.17(12) . . ?
C9 Re1 C2 146.17(14) . . ?
C9 Re1 C3 113.90(14) . . ?
C9 Re1 C4 99.11(13) . . ?
C9 Re1 C5 108.74(13) . . ?
C9 Re1 C6 138.09(13) . . ?
C9 Re1 C7 66.46(12) . . ?
C9 Re1 C8 37.28(13) . . ?
C9 Re1 C10 37.28(15) . . ?
C9 Re1 C11 66.65(14) . . ?
C9 Re1 C12 79.12(13) . . ?
C10 Re1 C1 139.76(14) . . ?
C10 Re1 C6 111.04(14) . . ?
C10 Re1 C7 77.94(12) . . ?
C10 Re1 C11 36.63(14) . . ?
C10 Re1 C12 66.48(13) . . ?
C11 Re1 C1 113.38(13) . . ?
C11 Re1 C6 103.14(14) . . ?
C11 Re1 C7 65.67(12) . . ?
C11 Re1 C12 36.83(12) . . ?
C12 Re1 C1 104.42(12) . . ?
C12 Re1 C7 36.55(12) . . ?
C22 Re2 C21 36.63(12) . . ?
C22 Re2 C24 65.93(13) . . ?
C22 Re2 C27 145.24(13) . . ?
C23 Re2 C21 66.25(13) . . ?
C23 Re2 C22 36.74(13) . . ?
C23 Re2 C24 36.71(14) . . ?
C23 Re2 C25 66.31(15) . . ?
C23 Re2 C27 176.99(14) . . ?
C23 Re2 C28 146.23(15) . . ?
C23 Re2 C30 103.36(15) . . ?
C23 Re2 C32 141.58(15) . . ?
C24 Re2 C21 78.05(12) . . ?
C24 Re2 C27 140.28(14) . . ?
C25 Re2 C21 66.28(12) . . ?
C25 Re2 C22 78.05(13) . . ?
C25 Re2 C24 36.73(14) . . ?
C25 Re2 C27 111.09(14) . . ?
C25 Re2 C28 139.34(14) . . ?
C25 Re2 C30 146.07(15) . . ?
C25 Re2 C32 100.48(15) . . ?
C26 Re2 C21 37.06(12) . . ?
C26 Re2 C22 66.64(13) . . ?
C26 Re2 C23 79.10(14) . . ?
C26 Re2 C24 66.81(13) . . ?
C26 Re2 C25 37.21(12) . . ?
C26 Re2 C27 99.73(12) . . ?
C26 Re2 C28 109.99(13) . . ?
C26 Re2 C29 139.76(14) . . ?
C26 Re2 C30 176.50(14) . . ?
C26 Re2 C32 112.89(14) . . ?
C27 Re2 C21 114.43(12) . . ?
C28 Re2 C21 100.81(13) . . ?
C28 Re2 C22 115.38(14) . . ?
C28 Re2 C24 176.04(14) . . ?
C28 Re2 C27 36.77(14) . . ?
C28 Re2 C30 66.58(14) . . ?
C28 Re2 C32 66.50(15) . . ?
C29 Re2 C21 112.29(14) . . ?
C29 Re2 C22 102.91(15) . . ?
C29 Re2 C23 116.65(15) . . ?
C29 Re2 C24 147.00(15) . . ?
C29 Re2 C25 176.21(14) . . ?
C29 Re2 C27 66.02(14) . . ?
C29 Re2 C28 36.93(14) . . ?
C29 Re2 C30 36.89(16) . . ?
C29 Re2 C32 78.63(16) . . ?
C30 Re2 C21 141.61(15) . . ?
C30 Re2 C22 113.82(15) . . ?
C30 Re2 C24 116.65(15) . . ?
C30 Re2 C27 77.95(13) . . ?
C30 Re2 C32 66.76(15) . . ?
C31 Re2 C21 178.55(15) . . ?
C31 Re2 C22 142.26(14) . . ?
C31 Re2 C23 113.23(14) . . ?
C31 Re2 C24 102.34(15) . . ?
C31 Re2 C25 114.87(16) . . ?
C31 Re2 C26 144.37(15) . . ?
C31 Re2 C27 66.16(14) . . ?
C31 Re2 C28 78.89(15) . . ?
C31 Re2 C29 66.63(17) . . ?
C31 Re2 C30 36.98(17) . . ?
C31 Re2 C32 37.34(15) . . ?
C32 Re2 C21 143.82(13) . . ?
C32 Re2 C22 178.11(15) . . ?
C32 Re2 C24 112.18(15) . . ?
C32 Re2 C27 36.39(14) . . ?
C13 N1 C1 120.2(3) . . ?
C13 N2 C20 112.0(3) . . ?
C13 N2 C21 127.5(3) . . ?
C21 N2 C20 119.6(3) . . ?
C33 N3 C27 120.4(3) . . ?
C7 N4 C40 120.6(3) . . ?
C33 N4 C7 127.3(3) . . ?
C33 N4 C40 112.0(3) . . ?
N1 C1 Re1 127.7(2) . . ?
N1 C1 C2 121.2(3) . . ?
N1 C1 C6 118.7(3) . . ?
C2 C1 Re1 68.64(18) . . ?
C6 C1 Re1 70.17(19) . . ?
C6 C1 C2 119.7(3) . . ?
Re1 C2 H2 126.1 . . ?
C1 C2 Re1 74.39(19) . . ?
C1 C2 H2 120.0 . . ?
C3 C2 Re1 71.30(19) . . ?
C3 C2 C1 119.9(3) . . ?
C3 C2 H2 120.0 . . ?
Re1 C3 H3 129.3 . . ?
C2 C3 Re1 71.17(19) . . ?
C2 C3 H3 120.3 . . ?
C4 C3 Re1 71.6(2) . . ?
C4 C3 C2 119.4(3) . . ?
C4 C3 H3 120.3 . . ?
Re1 C4 H4 130.6 . . ?
C3 C4 Re1 71.35(19) . . ?
C3 C4 H4 119.8 . . ?
C3 C4 C5 120.4(3) . . ?
C5 C4 Re1 70.91(19) . . ?
C5 C4 H4 119.8 . . ?
Re1 C5 H5 127.4 . . ?
C4 C5 Re1 71.8(2) . . ?
C4 C5 H5 119.9 . . ?
C6 C5 Re1 72.95(19) . . ?
C6 C5 C4 120.3(3) . . ?
C6 C5 H5 119.9 . . ?
Re1 C6 H6 128.5 . . ?
C1 C6 Re1 73.69(18) . . ?
C1 C6 C5 120.1(3) . . ?
C1 C6 H6 120.0 . . ?
C5 C6 Re1 70.05(19) . . ?
C5 C6 H6 120.0 . . ?
N4 C7 Re1 132.3(2) . . ?
N4 C7 C8 118.7(3) . . ?
N4 C7 C12 122.6(3) . . ?
C8 C7 Re1 68.97(18) . . ?
C8 C7 C12 118.6(3) . . ?
C12 C7 Re1 69.74(17) . . ?
Re1 C8 H8 127.7 . . ?
C7 C8 Re1 74.48(19) . . ?
C7 C8 H8 119.6 . . ?
C9 C8 Re1 70.34(19) . . ?
C9 C8 C7 120.9(3) . . ?
C9 C8 H8 119.6 . . ?
Re1 C9 H9 126.9 . . ?
C8 C9 Re1 72.38(19) . . ?
C8 C9 H9 120.1 . . ?
C8 C9 C10 119.9(3) . . ?
C10 C9 Re1 72.6(2) . . ?
C10 C9 H9 120.1 . . ?
Re1 C10 H10 130.4 . . ?
C9 C10 Re1 70.13(19) . . ?
C9 C10 H10 120.3 . . ?
C11 C10 Re1 71.70(19) . . ?
C11 C10 C9 119.4(3) . . ?
C11 C10 H10 120.3 . . ?
Re1 C11 H11 129.3 . . ?
C10 C11 Re1 71.7(2) . . ?
C10 C11 H11 119.4 . . ?
C10 C11 C12 121.2(3) . . ?
C12 C11 Re1 72.12(19) . . ?
C12 C11 H11 119.4 . . ?
Re1 C12 H12 127.1 . . ?
C7 C12 Re1 73.71(18) . . ?
C7 C12 H12 120.1 . . ?
C11 C12 Re1 71.05(18) . . ?
C11 C12 C7 119.8(3) . . ?
C11 C12 H12 120.1 . . ?
N1 C13 N2 121.5(3) . . ?
N1 C13 C14 132.2(3) . . ?
N2 C13 C14 106.2(3) . . ?
C15 C14 C13 130.9(3) . . ?
C19 C14 C13 108.4(3) . . ?
C19 C14 C15 120.6(3) . . ?
C14 C15 H15 120.8 . . ?
C16 C15 C14 118.4(3) . . ?
C16 C15 H15 120.8 . . ?
C15 C16 H16 119.6 . . ?
C15 C16 C17 120.7(3) . . ?
C17 C16 H16 119.6 . . ?
C16 C17 H17 119.6 . . ?
C18 C17 C16 120.8(3) . . ?
C18 C17 H17 119.6 . . ?
C17 C18 H18 121.1 . . ?
C17 C18 C19 117.9(4) . . ?
C19 C18 H18 121.1 . . ?
C14 C19 C18 121.5(3) . . ?
C14 C19 C20 110.3(3) . . ?
C18 C19 C20 128.2(3) . . ?
N2 C20 C19 102.8(3) . . ?
N2 C20 H20A 111.2 . . ?
N2 C20 H20B 111.2 . . ?
C19 C20 H20A 111.2 . . ?
C19 C20 H20B 111.2 . . ?
H20A C20 H20B 109.1 . . ?
N2 C21 Re2 128.5(2) . . ?
N2 C21 C22 118.3(3) . . ?
N2 C21 C26 123.0(3) . . ?
C22 C21 Re2 70.41(19) . . ?
C22 C21 C26 118.5(3) . . ?
C26 C21 Re2 68.99(17) . . ?
Re2 C22 H22 129.0 . . ?
C21 C22 Re2 72.97(19) . . ?
C21 C22 H22 119.6 . . ?
C23 C22 Re2 70.8(2) . . ?
C23 C22 C21 120.8(3) . . ?
C23 C22 H22 119.6 . . ?
Re2 C23 H23 127.2 . . ?
C22 C23 Re2 72.5(2) . . ?
C22 C23 H23 119.8 . . ?
C24 C23 Re2 72.5(2) . . ?
C24 C23 C22 120.4(4) . . ?
C24 C23 H23 119.8 . . ?
Re2 C24 H24 130.8 . . ?
C23 C24 Re2 70.7(2) . . ?
C23 C24 H24 120.3 . . ?
C23 C24 C25 119.4(3) . . ?
C25 C24 Re2 70.8(2) . . ?
C25 C24 H24 120.3 . . ?
Re2 C25 H25 129.4 . . ?
C24 C25 Re2 72.5(2) . . ?
C24 C25 H25 119.6 . . ?
C24 C25 C26 120.8(3) . . ?
C26 C25 Re2 71.0(2) . . ?
C26 C25 H25 119.6 . . ?
Re2 C26 H26 126.0 . . ?
C21 C26 Re2 73.94(19) . . ?
C21 C26 H26 120.1 . . ?
C25 C26 Re2 71.8(2) . . ?
C25 C26 C21 119.9(3) . . ?
C25 C26 H26 120.1 . . ?
N3 C27 Re2 126.2(2) . . ?
N3 C27 C28 120.8(3) . . ?
N3 C27 C32 119.1(4) . . ?
C28 C27 Re2 69.7(2) . . ?
C32 C27 Re2 70.2(2) . . ?
C32 C27 C28 119.6(3) . . ?
Re2 C28 H28 127.2 . . ?
C27 C28 Re2 73.5(2) . . ?
C27 C28 H28 120.0 . . ?
C29 C28 Re2 71.3(2) . . ?
C29 C28 C27 119.9(4) . . ?
C29 C28 H28 120.0 . . ?
Re2 C29 H29 128.9 . . ?
C28 C29 Re2 71.8(2) . . ?
C28 C29 H29 119.7 . . ?
C30 C29 Re2 71.9(2) . . ?
C30 C29 C28 120.6(4) . . ?
C30 C29 H29 119.7 . . ?
Re2 C30 H30 130.3 . . ?
C29 C30 Re2 71.2(2) . . ?
C29 C30 H30 120.2 . . ?
C29 C30 C31 119.6(4) . . ?
C31 C30 Re2 70.8(2) . . ?
C31 C30 H30 120.2 . . ?
Re2 C31 H31 127.9 . . ?
C30 C31 Re2 72.2(2) . . ?
C30 C31 H31 119.8 . . ?
C30 C31 C32 120.3(4) . . ?
C32 C31 Re2 72.2(2) . . ?
C32 C31 H31 119.8 . . ?
Re2 C32 H32 128.2 . . ?
C27 C32 Re2 73.4(2) . . ?
C27 C32 C31 119.8(4) . . ?
C27 C32 H32 120.1 . . ?
C31 C32 Re2 70.4(2) . . ?
C31 C32 H32 120.1 . . ?
N3 C33 N4 122.0(3) . . ?
N3 C33 C34 132.2(3) . . ?
N4 C33 C34 105.7(3) . . ?
C35 C34 C33 130.1(3) . . ?
C39 C34 C33 108.6(3) . . ?
C39 C34 C35 121.3(3) . . ?
C34 C35 H35 121.1 . . ?
C36 C35 C34 117.8(4) . . ?
C36 C35 H35 121.1 . . ?
C35 C36 H36 119.7 . . ?
C37 C36 C35 120.6(4) . . ?
C37 C36 H36 119.7 . . ?
C36 C37 H37 119.1 . . ?
C36 C37 C38 121.8(4) . . ?
C38 C37 H37 119.1 . . ?
C37 C38 H38 121.3 . . ?
C37 C38 C39 117.5(4) . . ?
C39 C38 H38 121.3 . . ?
C34 C39 C38 121.1(3) . . ?
C34 C39 C40 110.5(3) . . ?
C38 C39 C40 128.3(3) . . ?
N4 C40 C39 102.3(3) . . ?
N4 C40 H40A 111.3 . . ?
N4 C40 H40B 111.3 . . ?
C39 C40 H40A 111.3 . . ?
C39 C40 H40B 111.3 . . ?
H40A C40 H40B 109.2 . . ?
F1 C41 F2 105.8(3) . . ?
F1 C41 C42 113.4(4) . . ?
F2 C41 C42 113.9(3) . . ?
F3 C41 F1 105.0(3) . . ?
F3 C41 F2 107.2(3) . . ?
F3 C41 C42 110.9(3) . . ?
O1 C42 O2 130.5(5) . . ?
O1 C42 C41 116.8(4) . . ?
O2 C42 C41 112.6(4) . . ?
H5A O5 H5B 104.5 . . ?
H6A O6 H6B 104.5 . . ?
F4A C43 F6A 101.2(5) . . ?
F4A C43 C44A 122.0(7) . . ?
F5A C43 F4A 103.8(6) . . ?
F5A C43 F6A 99.2(5) . . ?
F5A C43 C44A 121.1(9) . . ?
F6A C43 C44A 105.4(7) . . ?
F4B C43 F5B 100.7(6) . . ?
F4B C43 C44B 113.7(10) . . ?
F5B C43 C44B 106.0(7) . . ?
F6B C43 F4B 107.4(6) . . ?
F6B C43 F5B 97.7(5) . . ?
F6B C43 C44B 126.8(8) . . ?
O3A C44A C43 108.4(7) . . ?
O4A C44A C43 123.4(7) . . ?
O4A C44A O3A 126.7(9) . . ?
O3B C44B C43 121.7(7) . . ?
O3B C44B O4B 134.6(9) . . ?
O4B C44B C43 102.9(7) . . ?

loop_
_geom_bond_atom_site_label_1
_geom_bond_atom_site_label_2
_geom_bond_distance
_geom_bond_site_symmetry_2
_geom_bond_publ_flag
Re1 C1 2.293(3) . ?
Re1 C2 2.217(3) . ?
Re1 C3 2.219(3) . ?
Re1 C4 2.222(3) . ?
Re1 C5 2.210(3) . ?
Re1 C6 2.247(3) . ?
Re1 C7 2.304(3) . ?
Re1 C8 2.232(3) . ?
Re1 C9 2.205(3) . ?
Re1 C10 2.237(3) . ?
Re1 C11 2.238(3) . ?
Re1 C12 2.252(3) . ?
Re2 C21 2.284(3) . ?
Re2 C22 2.250(3) . ?
Re2 C23 2.228(4) . ?
Re2 C24 2.251(4) . ?
Re2 C25 2.229(4) . ?
Re2 C26 2.218(3) . ?
Re2 C27 2.283(3) . ?
Re2 C28 2.233(4) . ?
Re2 C29 2.227(4) . ?
Re2 C30 2.236(4) . ?
Re2 C31 2.218(3) . ?
Re2 C32 2.242(4) . ?
N1 C1 1.407(4) . ?
N1 C13 1.281(4) . ?
N2 C13 1.396(4) . ?
N2 C20 1.467(4) . ?
N2 C21 1.409(4) . ?
N3 C27 1.402(5) . ?
N3 C33 1.280(5) . ?
N4 C7 1.400(4) . ?
N4 C33 1.392(4) . ?
N4 C40 1.473(4) . ?
C1 C2 1.432(5) . ?
C1 C6 1.409(5) . ?
C2 H2 0.9500 . ?
C2 C3 1.427(5) . ?
C3 H3 0.9500 . ?
C3 C4 1.412(6) . ?
C4 H4 0.9500 . ?
C4 C5 1.416(6) . ?
C5 H5 0.9500 . ?
C5 C6 1.415(5) . ?
C6 H6 0.9500 . ?
C7 C8 1.424(5) . ?
C7 C12 1.429(5) . ?
C8 H8 0.9500 . ?
C8 C9 1.418(5) . ?
C9 H9 0.9500 . ?
C9 C10 1.420(6) . ?
C10 H10 0.9500 . ?
C10 C11 1.406(5) . ?
C11 H11 0.9500 . ?
C11 C12 1.418(5) . ?
C12 H12 0.9500 . ?
C13 C14 1.485(4) . ?
C14 C15 1.391(5) . ?
C14 C19 1.385(5) . ?
C15 H15 0.9500 . ?
C15 C16 1.386(5) . ?
C16 H16 0.9500 . ?
C16 C17 1.402(6) . ?
C17 H17 0.9500 . ?
C17 C18 1.387(5) . ?
C18 H18 0.9500 . ?
C18 C19 1.390(5) . ?
C19 C20 1.496(5) . ?
C20 H20A 0.9900 . ?
C20 H20B 0.9900 . ?
C21 C22 1.425(5) . ?
C21 C26 1.432(5) . ?
C22 H22 0.9500 . ?
C22 C23 1.411(5) . ?
C23 H23 0.9500 . ?
C23 C24 1.411(6) . ?
C24 H24 0.9500 . ?
C24 C25 1.412(5) . ?
C25 H25 0.9500 . ?
C25 C26 1.419(5) . ?
C26 H26 0.9500 . ?
C27 C28 1.425(6) . ?
C27 C32 1.413(6) . ?
C28 H28 0.9500 . ?
C28 C29 1.413(5) . ?
C29 H29 0.9500 . ?
C29 C30 1.412(6) . ?
C30 H30 0.9500 . ?
C30 C31 1.413(7) . ?
C31 H31 0.9500 . ?
C31 C32 1.428(6) . ?
C32 H32 0.9500 . ?
C33 C34 1.483(5) . ?
C34 C35 1.399(5) . ?
C34 C39 1.380(5) . ?
C35 H35 0.9500 . ?
C35 C36 1.393(5) . ?
C36 H36 0.9500 . ?
C36 C37 1.385(6) . ?
C37 H37 0.9500 . ?
C37 C38 1.392(6) . ?
C38 H38 0.9500 . ?
C38 C39 1.395(5) . ?
C39 C40 1.490(5) . ?
C40 H40A 0.9900 . ?
C40 H40B 0.9900 . ?
F1 C41 1.340(5) . ?
F2 C41 1.340(5) . ?
F3 C41 1.335(4) . ?
O1 C42 1.215(6) . ?
O2 C42 1.246(6) . ?
C41 C42 1.540(6) . ?
O5 H5A 0.8701 . ?
O5 H5B 0.8694 . ?
O6 H6A 0.8697 . ?
O6 H6B 0.8706 . ?
C43 F4A 1.359(4) . ?
C43 F5A 1.344(4) . ?
C43 F6A 1.401(4) . ?
C43 C44A 1.490(6) . ?
C43 F4B 1.357(4) . ?
C43 F5B 1.401(4) . ?
C43 F6B 1.347(4) . ?
C43 C44B 1.489(6) . ?
O3A C44A 1.209(5) . ?
O4A C44A 1.208(5) . ?
O3B C44B 1.205(5) . ?
O4B C44B 1.209(6) . ?

loop_
_geom_hbond_atom_site_label_D
_geom_hbond_atom_site_label_H
_geom_hbond_atom_site_label_A
_geom_hbond_distance_DH
_geom_hbond_distance_HA
_geom_hbond_distance_DA
_geom_hbond_angle_DHA
_geom_hbond_site_symmetry_A
_geom_hbond_publ_flag
C5 H5 O6 0.95 2.40 3.289(5) 155.3 2 yes
C11 H11 F3 0.95 2.46 3.152(4) 129.7 1_565 yes
C12 H12 N3 0.95 2.22 2.832(5) 121.6 . yes
C18 H18 F4B 0.95 2.39 3.237(8) 149.0 4_575 yes
C25 H25 O4B 0.95 2.49 3.288(10) 141.6 . yes
C26 H26 N1 0.95 2.18 2.814(4) 123.5 . yes
C29 H29 O5 0.95 2.52 3.224(6) 130.8 2_645 yes
C30 H30 O4A 0.95 2.34 3.269(10) 164.3 2_645 yes
C32 H32 O5 0.95 2.48 3.164(6) 129.0 . yes
O5 H5A O3A 0.87 1.76 2.595(8) 161.0 3_676 yes
O5 H5A O3B 0.87 1.96 2.827(10) 174.6 3_676 yes
O5 H5B O4A 0.87 1.97 2.754(9) 148.7 . yes
O5 H5B O3B 0.87 2.09 2.926(10) 162.0 . yes
O6 H6A O2 0.87 1.89 2.735(5) 163.2 2 yes
O6 H6B O1 0.87 2.06 2.865(5) 154.0 4_566 yes

loop_
_geom_torsion_atom_site_label_1
_geom_torsion_atom_site_label_2
_geom_torsion_atom_site_label_3
_geom_torsion_atom_site_label_4
_geom_torsion
_geom_torsion_site_symmetry_1
_geom_torsion_site_symmetry_2
_geom_torsion_site_symmetry_3
_geom_torsion_site_symmetry_4
_geom_torsion_publ_flag
Re1 C1 C2 C3 57.0(3) . . . . ?
Re1 C1 C6 C5 -54.5(3) . . . . ?
Re1 C2 C3 C4 54.9(3) . . . . ?
Re1 C3 C4 C5 53.3(3) . . . . ?
Re1 C4 C5 C6 56.7(3) . . . . ?
Re1 C5 C6 C1 56.3(3) . . . . ?
Re1 C7 C8 C9 -55.0(3) . . . . ?
Re1 C7 C12 C11 56.2(3) . . . . ?
Re1 C8 C9 C10 -57.0(3) . . . . ?
Re1 C9 C10 C11 -54.0(3) . . . . ?
Re1 C10 C11 C12 -54.7(3) . . . . ?
Re1 C11 C12 C7 -57.5(3) . . . . ?
Re2 C21 C22 C23 -54.3(3) . . . . ?
Re2 C21 C26 C25 57.3(3) . . . . ?
Re2 C22 C23 C24 -56.6(3) . . . . ?
Re2 C23 C24 C25 -53.3(3) . . . . ?
Re2 C24 C25 C26 -54.2(3) . . . . ?
Re2 C25 C26 C21 -58.4(3) . . . . ?
Re2 C27 C28 C29 56.2(3) . . . . ?
Re2 C27 C32 C31 -55.0(3) . . . . ?
Re2 C28 C29 C30 55.0(3) . . . . ?
Re2 C29 C30 C31 53.7(3) . . . . ?
Re2 C30 C31 C32 56.0(3) . . . . ?
Re2 C31 C32 C27 56.4(3) . . . . ?
N1 C1 C2 Re1 122.1(3) . . . . ?
N1 C1 C2 C3 179.1(3) . . . . ?
N1 C1 C6 Re1 -122.9(3) . . . . ?
N1 C1 C6 C5 -177.5(3) . . . . ?
N1 C13 C14 C15 5.5(6) . . . . ?
N1 C13 C14 C19 -178.3(3) . . . . ?
N2 C13 C14 C15 -172.0(3) . . . . ?
N2 C13 C14 C19 4.2(3) . . . . ?
N2 C21 C22 Re2 -124.0(3) . . . . ?
N2 C21 C22 C23 -178.3(3) . . . . ?
N2 C21 C26 Re2 123.1(3) . . . . ?
N2 C21 C26 C25 -179.6(3) . . . . ?
N3 C27 C28 Re2 120.9(3) . . . . ?
N3 C27 C28 C29 177.0(3) . . . . ?
N3 C27 C32 Re2 -121.2(3) . . . . ?
N3 C27 C32 C31 -176.2(3) . . . . ?
N3 C33 C34 C35 10.0(7) . . . . ?
N3 C33 C34 C39 -170.7(4) . . . . ?
N4 C7 C8 Re1 -127.7(3) . . . . ?
N4 C7 C8 C9 177.2(3) . . . . ?
N4 C7 C12 Re1 128.0(3) . . . . ?
N4 C7 C12 C11 -175.8(3) . . . . ?
N4 C33 C34 C35 -172.2(4) . . . . ?
N4 C33 C34 C39 7.1(4) . . . . ?
C1 N1 C13 N2 -171.9(3) . . . . ?
C1 N1 C13 C14 11.0(5) . . . . ?
C1 C2 C3 Re1 -58.5(3) . . . . ?
C1 C2 C3 C4 -3.6(5) . . . . ?
C2 C1 C6 Re1 49.4(3) . . . . ?
C2 C1 C6 C5 -5.1(5) . . . . ?
C2 C3 C4 Re1 -54.7(3) . . . . ?
C2 C3 C4 C5 -1.4(5) . . . . ?
C3 C4 C5 Re1 -53.5(3) . . . . ?
C3 C4 C5 C6 3.2(5) . . . . ?
C4 C5 C6 Re1 -56.2(3) . . . . ?
C4 C5 C6 C1 0.1(5) . . . . ?
C6 C1 C2 Re1 -50.1(3) . . . . ?
C6 C1 C2 C3 6.9(5) . . . . ?
C7 N4 C33 N3 -8.3(5) . . . . ?
C7 N4 C33 C34 173.7(3) . . . . ?
C7 N4 C40 C39 -174.7(3) . . . . ?
C7 C8 C9 Re1 57.0(3) . . . . ?
C7 C8 C9 C10 0.0(5) . . . . ?
C8 C7 C12 Re1 -50.4(3) . . . . ?
C8 C7 C12 C11 5.8(5) . . . . ?
C8 C9 C10 Re1 56.9(3) . . . . ?
C8 C9 C10 C11 2.9(5) . . . . ?
C9 C10 C11 Re1 53.3(3) . . . . ?
C9 C10 C11 C12 -1.4(5) . . . . ?
C10 C11 C12 Re1 54.5(3) . . . . ?
C10 C11 C12 C7 -3.0(5) . . . . ?
C12 C7 C8 Re1 50.7(3) . . . . ?
C12 C7 C8 C9 -4.3(5) . . . . ?
C13 N1 C1 Re1 146.2(3) . . . . ?
C13 N1 C1 C2 60.2(4) . . . . ?
C13 N1 C1 C6 -127.6(3) . . . . ?
C13 N2 C20 C19 4.5(3) . . . . ?
C13 N2 C21 Re2 86.4(4) . . . . ?
C13 N2 C21 C22 173.1(3) . . . . ?
C13 N2 C21 C26 -2.0(5) . . . . ?
C13 C14 C15 C16 178.2(3) . . . . ?
C13 C14 C19 C18 -179.6(3) . . . . ?
C13 C14 C19 C20 -1.5(4) . . . . ?
C14 C15 C16 C17 0.1(5) . . . . ?
C14 C19 C20 N2 -1.7(4) . . . . ?
C15 C14 C19 C18 -2.9(5) . . . . ?
C15 C14 C19 C20 175.2(3) . . . . ?
C15 C16 C17 C18 -2.0(5) . . . . ?
C16 C17 C18 C19 1.5(5) . . . . ?
C17 C18 C19 C14 1.0(5) . . . . ?
C17 C18 C19 C20 -176.8(3) . . . . ?
C18 C19 C20 N2 176.3(3) . . . . ?
C19 C14 C15 C16 2.3(5) . . . . ?
C20 N2 C13 N1 176.7(3) . . . . ?
C20 N2 C13 C14 -5.5(3) . . . . ?
C20 N2 C21 Re2 -81.6(4) . . . . ?
C20 N2 C21 C22 5.1(4) . . . . ?
C20 N2 C21 C26 -169.9(3) . . . . ?
C21 N2 C13 N1 8.0(5) . . . . ?
C21 N2 C13 C14 -174.2(3) . . . . ?
C21 N2 C20 C19 174.2(3) . . . . ?
C21 C22 C23 Re2 55.3(3) . . . . ?
C21 C22 C23 C24 -1.3(5) . . . . ?
C22 C21 C26 Re2 -51.9(3) . . . . ?
C22 C21 C26 C25 5.4(5) . . . . ?
C22 C23 C24 Re2 56.6(3) . . . . ?
C22 C23 C24 C25 3.3(5) . . . . ?
C23 C24 C25 Re2 53.3(3) . . . . ?
C23 C24 C25 C26 -0.9(5) . . . . ?
C24 C25 C26 Re2 54.9(3) . . . . ?
C24 C25 C26 C21 -3.5(5) . . . . ?
C26 C21 C22 Re2 51.3(3) . . . . ?
C26 C21 C22 C23 -3.0(5) . . . . ?
C27 N3 C33 N4 -178.3(3) . . . . ?
C27 N3 C33 C34 -0.9(6) . . . . ?
C27 C28 C29 Re2 -57.2(3) . . . . ?
C27 C28 C29 C30 -2.2(5) . . . . ?
C28 C27 C32 Re2 51.1(3) . . . . ?
C28 C27 C32 C31 -4.0(5) . . . . ?
C28 C29 C30 Re2 -54.9(3) . . . . ?
C28 C29 C30 C31 -1.3(6) . . . . ?
C29 C30 C31 Re2 -53.8(3) . . . . ?
C29 C30 C31 C32 2.2(6) . . . . ?
C30 C31 C32 Re2 -56.0(3) . . . . ?
C30 C31 C32 C27 0.5(6) . . . . ?
C32 C27 C28 Re2 -51.3(3) . . . . ?
C32 C27 C28 C29 4.8(5) . . . . ?
C33 N3 C27 Re2 172.1(3) . . . . ?
C33 N3 C27 C28 85.8(4) . . . . ?
C33 N3 C27 C32 -102.0(4) . . . . ?
C33 N4 C7 Re1 79.8(4) . . . . ?
C33 N4 C7 C8 166.6(3) . . . . ?
C33 N4 C7 C12 -11.8(5) . . . . ?
C33 N4 C40 C39 8.5(4) . . . . ?
C33 C34 C35 C36 -179.5(4) . . . . ?
C33 C34 C39 C38 178.2(3) . . . . ?
C33 C34 C39 C40 -1.9(4) . . . . ?
C34 C35 C36 C37 0.6(6) . . . . ?
C34 C39 C40 N4 -3.7(4) . . . . ?
C35 C34 C39 C38 -2.4(5) . . . . ?
C35 C34 C39 C40 177.5(3) . . . . ?
C35 C36 C37 C38 -1.4(6) . . . . ?
C36 C37 C38 C39 0.4(6) . . . . ?
C37 C38 C39 C34 1.5(5) . . . . ?
C37 C38 C39 C40 -178.4(4) . . . . ?
C38 C39 C40 N4 176.2(3) . . . . ?
C39 C34 C35 C36 1.3(5) . . . . ?
C40 N4 C7 Re1 -96.5(4) . . . . ?
C40 N4 C7 C8 -9.7(4) . . . . ?
C40 N4 C7 C12 171.9(3) . . . . ?
C40 N4 C33 N3 168.3(3) . . . . ?
C40 N4 C33 C34 -9.8(4) . . . . ?
F1 C41 C42 O1 155.6(4) . . . . ?
F1 C41 C42 O2 -22.1(6) . . . . ?
F2 C41 C42 O1 34.5(6) . . . . ?
F2 C41 C42 O2 -143.2(5) . . . . ?
F3 C41 C42 O1 -86.5(5) . . . . ?
F3 C41 C42 O2 95.8(5) . . . . ?
F4A C43 C44A O3A -35.4(18) . . . . ?
F4A C43 C44A O4A 157.7(14) . . . . ?
F5A C43 C44A O3A 99.4(14) . . . . ?
F5A C43 C44A O4A -67.5(19) . . . . ?
F6A C43 C44A O3A -149.5(12) . . . . ?
F6A C43 C44A O4A 43.6(19) . . . . ?
F4B C43 C44B O3B -71(2) . . . . ?
F4B C43 C44B O4B 99.6(15) . . . . ?
F5B C43 C44B O3B 38(2) . . . . ?
F5B C43 C44B O4B -150.7(13) . . . . ?
F6B C43 C44B O3B 151.1(15) . . . . ?
F6B C43 C44B O4B -38(2) . . . . ?
